data_7127646
loop_
_publ_author_name
'Li, Jun-Yi'
'Xu, Qiu-Ling'
'Ye, Si-Yu'
'Tong, Liang'
'Chen, Xiang'
'Chen, Li-Zhuang'

_publ_section_title
;
 A multiaxial molecular ferroelectric with record high
 <i>T</i><sub>C</sub> designed by intermolecular interaction modulation.
;
_journal_issue 7
_journal_name_full 'Chemical communications (Cambridge, England)'
_journal_page_first 943
_journal_page_last 946
_journal_paper_doi 10.1039/d0cc07377f
_journal_volume 57
_journal_year 2021
_chemical_formula_moiety 'C8 H16 F I3 N2 Zn'
_chemical_formula_sum 'C8 H16 F I3 N2 Zn'
_chemical_formula_weight 605.30
_space_group_crystal_system orthorhombic
_space_group_IT_number 33
_space_group_name_Hall 'P 2c -2n'
_space_group_name_H-M_alt 'P n a 21'
_atom_sites_solution_hydrogens geom
_audit_creation_method SHELXL-2016/6
_audit_update_record
;
2020-07-03 deposited with the CCDC.	2020-12-17 downloaded from the CCDC.
;
_cell_angle_alpha 90
_cell_angle_beta 90
_cell_angle_gamma 90
_cell_formula_units_Z 4
_cell_length_a 19.9308(14)
_cell_length_b 7.8474(5)
_cell_length_c 9.8836(7)
_cell_measurement_reflns_used 9878
_cell_measurement_temperature 296(2)
_cell_measurement_theta_max 28.283
_cell_measurement_theta_min 2.509
_cell_volume 1545.84(18)
_computing_structure_refinement 'SHELXL-2016/6 (Sheldrick, 2016)'
_diffrn_ambient_temperature 296(2)
_diffrn_measured_fraction_theta_full 0.995
_diffrn_measured_fraction_theta_max 0.995
_diffrn_measurement_device_type 'BRUKER CCD 41'
_diffrn_radiation_type MoK\a
_diffrn_radiation_wavelength 0.71073
_diffrn_reflns_av_R_equivalents 0.0357
_diffrn_reflns_av_unetI/netI 0.0215
_diffrn_reflns_Laue_measured_fraction_full 0.995
_diffrn_reflns_Laue_measured_fraction_max 0.995
_diffrn_reflns_limit_h_max 24
_diffrn_reflns_limit_h_min -24
_diffrn_reflns_limit_k_max 9
_diffrn_reflns_limit_k_min -9
_diffrn_reflns_limit_l_max 12
_diffrn_reflns_limit_l_min -12
_diffrn_reflns_number 19892
_diffrn_reflns_point_group_measured_fraction_full 0.997
_diffrn_reflns_point_group_measured_fraction_max 0.997
_diffrn_reflns_theta_full 25.242
_diffrn_reflns_theta_max 25.999
_diffrn_reflns_theta_min 2.903
_exptl_absorpt_coefficient_mu 7.567
_exptl_absorpt_correction_T_max 0.36
_exptl_absorpt_correction_T_min 0.12
_exptl_absorpt_correction_type multi-scan
_exptl_crystal_colour yellow
_exptl_crystal_density_diffrn 2.601
_exptl_crystal_description block
_exptl_crystal_F_000 1104
_exptl_crystal_size_max 0.3
_exptl_crystal_size_mid 0.22
_exptl_crystal_size_min 0.12
_refine_diff_density_max 1.063
_refine_diff_density_min -1.091
_refine_diff_density_rms 0.134
_refine_ls_abs_structure_details
;
 Refined as an inversion twin.
;
_refine_ls_abs_structure_Flack 0.07(5)
_refine_ls_extinction_method none
_refine_ls_goodness_of_fit_ref 1.108
_refine_ls_hydrogen_treatment constr
_refine_ls_matrix_type full
_refine_ls_number_parameters 137
_refine_ls_number_reflns 3036
_refine_ls_number_restraints 1
_refine_ls_restrained_S_all 1.108
_refine_ls_R_factor_all 0.0280
_refine_ls_R_factor_gt 0.0274
_refine_ls_shift/su_max 0.001
_refine_ls_shift/su_mean 0.000
_refine_ls_structure_factor_coef Fsqd
_refine_ls_weighting_details 'w=1/[\s^2^(Fo^2^)+(0.0377P)^2^+3.9828P] where P=(Fo^2^+2Fc^2^)/3'
_refine_ls_weighting_scheme calc
_refine_ls_wR_factor_gt 0.0708
_refine_ls_wR_factor_ref 0.0712
_reflns_Friedel_coverage 0.889
_reflns_Friedel_fraction_full 1.000
_reflns_Friedel_fraction_max 1.000
_reflns_number_gt 2986
_reflns_number_total 3036
_reflns_threshold_expression 'I > 2\s(I)'
_cod_data_source_file d0cc07377f2.cif
_cod_data_source_block 4_296K
_cod_depositor_comments 'Adding full bibliography for 7127643--7127646.cif.'
_cod_database_code 7127646
_shelx_shelxl_version_number 2016/6
_shelx_space_group_comment
;
The symmetry employed for this shelxl refinement is uniquely defined
by the following loop, which should always be used as a source of
symmetry information in preference to the above space-group names.
They are only intended as comments.
;
_olex2_refinement_description
;
1. Twinned data refinement
 Scales: 0.93(5)
 0.07(5)
2. Fixed Uiso
 At 1.2 times of:
  All C(H,H) groups
3.a Secondary CH2 refined with riding coordinates:
 C1(H1A,H1B), C2(H2A,H2B), C6(H6A,H6B), C7(H7A,H7B), C5(H5A,H5B), C8(H8A,H8B),
 C3(H3A,H3B), C4(H4A,H4B)
;

loop_
_space_group_symop_operation_xyz
'x, y, z'
'-x, -y, z+1/2'
'x+1/2, -y+1/2, z'
'-x+1/2, y+1/2, z+1/2'

loop_
_atom_site_label
_atom_site_type_symbol
_atom_site_fract_x
_atom_site_fract_y
_atom_site_fract_z
_atom_site_U_iso_or_equiv
_atom_site_adp_type
_atom_site_occupancy
_atom_site_site_symmetry_order
_atom_site_calc_flag
_atom_site_refinement_flags_posn
_atom_site_refinement_flags_adp
_atom_site_refinement_flags_occupancy
_atom_site_disorder_assembly
_atom_site_disorder_group
I1 I 0.60327(4) -0.06015(9) 0.46696(7) 0.04653(18) Uani 1 1 d . . . . .
Zn1 Zn 0.66013(5) 0.09920(12) 0.65779(10) 0.0274(2) Uani 1 1 d . . . . .
I2 I 0.62378(4) -0.00248(9) 0.89060(9) 0.04859(18) Uani 1 1 d . . . . .
C1 C 0.9929(5) -0.1849(17) 0.7462(11) 0.051(3) Uani 1 1 d . . . . .
H1A H 0.966067 -0.281097 0.775595 0.061 Uiso 1 1 calc R . . . .
H1B H 1.037082 -0.227273 0.722088 0.061 Uiso 1 1 calc R . . . .
C2 C 0.9613(5) -0.1064(14) 0.6254(11) 0.040(2) Uani 1 1 d . . . . .
H2A H 0.965752 -0.185027 0.550182 0.048 Uiso 1 1 calc R . . . .
H2B H 0.986325 -0.004360 0.602366 0.048 Uiso 1 1 calc R . . . .
N1 N 0.8882(3) -0.0590(9) 0.6392(7) 0.0274(14) Uani 1 1 d . . . . .
I3 I 0.66170(3) 0.42288(7) 0.62150(6) 0.04017(17) Uani 1 1 d . . . . .
N2 N 0.7629(3) 0.0280(8) 0.6491(6) 0.0222(12) Uani 1 1 d . . . . .
F1 F 0.9988(4) -0.0728(15) 0.8486(8) 0.092(3) Uani 1 1 d . . . . .
C6 C 0.8786(5) 0.0963(13) 0.7297(12) 0.040(2) Uani 1 1 d . . . . .
H6A H 0.900675 0.194441 0.689978 0.048 Uiso 1 1 calc R . . . .
H6B H 0.898354 0.075306 0.817845 0.048 Uiso 1 1 calc R . . . .
C7 C 0.7725(5) -0.1536(12) 0.6825(10) 0.037(2) Uani 1 1 d . . . . .
H7A H 0.752168 -0.223178 0.612467 0.045 Uiso 1 1 calc R . . . .
H7B H 0.749935 -0.178762 0.767163 0.045 Uiso 1 1 calc R . . . .
C5 C 0.8036(4) 0.1311(13) 0.7446(10) 0.035(2) Uani 1 1 d . . . . .
H5A H 0.789923 0.105409 0.836567 0.042 Uiso 1 1 calc R . . . .
H5B H 0.795125 0.251114 0.728446 0.042 Uiso 1 1 calc R . . . .
C8 C 0.8466(5) -0.1995(13) 0.6952(9) 0.037(2) Uani 1 1 d . . . . .
H8A H 0.857846 -0.217780 0.789518 0.044 Uiso 1 1 calc R . . . .
H8B H 0.855587 -0.304071 0.646083 0.044 Uiso 1 1 calc R . . . .
C3 C 0.8625(5) -0.0106(13) 0.5009(8) 0.0319(18) Uani 1 1 d . . . . .
H3A H 0.863731 -0.109134 0.441669 0.038 Uiso 1 1 calc R . . . .
H3B H 0.890969 0.077005 0.462159 0.038 Uiso 1 1 calc R . . . .
C4 C 0.7909(5) 0.0551(13) 0.5120(9) 0.036(2) Uani 1 1 d . . . . .
H4A H 0.790117 0.175808 0.490973 0.043 Uiso 1 1 calc R . . . .
H4B H 0.762970 -0.003172 0.446187 0.043 Uiso 1 1 calc R . . . .

loop_
_atom_site_aniso_label
_atom_site_aniso_U_11
_atom_site_aniso_U_22
_atom_site_aniso_U_33
_atom_site_aniso_U_23
_atom_site_aniso_U_13
_atom_site_aniso_U_12
I1 0.0551(4) 0.0437(4) 0.0408(3) -0.0086(3) -0.0087(3) -0.0054(3)
Zn1 0.0294(5) 0.0261(5) 0.0267(5) -0.0021(4) -0.0005(4) 0.0000(4)
I2 0.0594(4) 0.0463(4) 0.0400(3) -0.0044(3) 0.0079(3) -0.0040(3)
C1 0.033(5) 0.075(8) 0.044(5) 0.006(6) -0.006(4) 0.010(5)
C2 0.034(4) 0.056(6) 0.031(4) -0.006(5) 0.002(4) 0.014(4)
N1 0.030(3) 0.032(4) 0.021(3) -0.007(3) -0.005(3) 0.008(3)
I3 0.0559(4) 0.0282(3) 0.0364(3) 0.0017(3) 0.0029(3) 0.0039(2)
N2 0.025(3) 0.023(3) 0.018(3) -0.001(3) 0.000(3) -0.001(3)
F1 0.052(4) 0.169(10) 0.055(5) -0.044(5) -0.023(4) 0.042(5)
C6 0.041(5) 0.034(5) 0.046(6) -0.020(4) -0.006(4) 0.002(4)
C7 0.035(5) 0.027(5) 0.050(5) 0.010(4) 0.005(4) 0.004(4)
C5 0.028(4) 0.037(5) 0.040(5) -0.018(4) -0.012(4) 0.006(4)
C8 0.041(5) 0.039(5) 0.031(5) 0.003(4) 0.007(4) 0.013(4)
C3 0.032(4) 0.042(5) 0.022(4) 0.005(3) 0.003(3) 0.006(4)
C4 0.034(4) 0.050(6) 0.023(4) 0.010(4) -0.002(3) 0.007(4)

loop_
_atom_type_symbol
_atom_type_description
_atom_type_scat_dispersion_real
_atom_type_scat_dispersion_imag
_atom_type_scat_source
C C 0.0033 0.0016 'International Tables Vol C Tables 4.2.6.8 and 6.1.1.4'
H H 0.0000 0.0000 'International Tables Vol C Tables 4.2.6.8 and 6.1.1.4'
F F 0.0171 0.0103 'International Tables Vol C Tables 4.2.6.8 and 6.1.1.4'
I I -0.4742 1.8119 'International Tables Vol C Tables 4.2.6.8 and 6.1.1.4'
N N 0.0061 0.0033 'International Tables Vol C Tables 4.2.6.8 and 6.1.1.4'
Zn Zn 0.2839 1.4301 'International Tables Vol C Tables 4.2.6.8 and 6.1.1.4'

loop_
_geom_angle_atom_site_label_1
_geom_angle_atom_site_label_2
_geom_angle_atom_site_label_3
_geom_angle
_geom_angle_site_symmetry_1
_geom_angle_site_symmetry_3
_geom_angle_publ_flag
I1 Zn1 I2 113.08(4) . . ?
I1 Zn1 I3 112.98(4) . . ?
I2 Zn1 I3 116.17(4) . . ?
N2 Zn1 I1 105.76(17) . . ?
N2 Zn1 I2 103.24(17) . . ?
N2 Zn1 I3 104.05(18) . . ?
F1 C1 C2 111.7(10) . . ?
C1 C2 N1 116.1(8) . . ?
C2 N1 C6 111.8(7) . . ?
C8 N1 C2 112.9(7) . . ?
C8 N1 C6 107.8(7) . . ?
C8 N1 C3 109.5(7) . . ?
C3 N1 C2 107.9(7) . . ?
C3 N1 C6 106.7(7) . . ?
C7 N2 Zn1 111.7(5) . . ?
C7 N2 C5 108.3(7) . . ?
C7 N2 C4 107.2(7) . . ?
C5 N2 Zn1 110.9(5) . . ?
C4 N2 Zn1 111.2(5) . . ?
C4 N2 C5 107.4(7) . . ?
N1 C6 C5 108.8(7) . . ?
N2 C7 C8 111.8(8) . . ?
N2 C5 C6 112.1(7) . . ?
N1 C8 C7 109.6(7) . . ?
N1 C3 C4 109.8(7) . . ?
N2 C4 C3 111.7(7) . . ?

loop_
_geom_bond_atom_site_label_1
_geom_bond_atom_site_label_2
_geom_bond_distance
_geom_bond_site_symmetry_2
_geom_bond_publ_flag
I1 Zn1 2.5309(12) . ?
Zn1 I2 2.5409(13) . ?
Zn1 I3 2.5654(11) . ?
Zn1 N2 2.125(6) . ?
C1 C2 1.484(14) . ?
C1 F1 1.347(14) . ?
C2 N1 1.511(11) . ?
N1 C6 1.524(11) . ?
N1 C8 1.486(12) . ?
N1 C3 1.509(10) . ?
N2 C7 1.476(11) . ?
N2 C5 1.485(10) . ?
N2 C4 1.480(11) . ?
C6 C5 1.527(13) . ?
C7 C8 1.525(13) . ?
C3 C4 1.522(12) . ?

loop_
_twin_individual_id
_twin_individual_mass_fraction_refined
1 0.93(5)
2 0.07(5)
